data_7100338
loop_
_publ_author_name
'Jarrod F. Eubank'
'Rosa D. Walsh'
'Mohamed Eddaoudi'

_publ_section_title
;
Terminal co-ligand directed synthesis of a neutral, non-interpenetrated
(10,3)-a metal-organic framework
;
_journal_name_full 'Chemical Communications'
_journal_paper_doi 10.1039/b417013j
_journal_year 2005
_chemical_formula_sum 'C17 H13 Cu N3 O4'
_chemical_formula_weight 386.84
_space_group_IT_number 14
_symmetry_cell_setting monoclinic
_symmetry_space_group_name_Hall '-P 2yn'
_symmetry_space_group_name_H-M 'P 1 21/n 1'
_cell_angle_alpha 90.00
_cell_angle_beta 93.690(2)
_cell_angle_gamma 90.00
_cell_formula_units_Z 4
_cell_length_a 10.0877(10)
_cell_length_b 11.5960(11)
_cell_length_c 14.6823(14)
_cell_measurement_temperature 173(2)
_cell_volume 1713.9(3)
_diffrn_ambient_temperature 173(2)
_exptl_crystal_density_diffrn 1.499
_cod_depositor_comments
;
The following automatic conversions were performed:
'_symmetry_cell_setting' value 'Monoclinic' changed to 'monoclinic'
according to '/home/saulius/struct/CIF-dictionaries/cif_core.dic'
dictionary named 'cif_core.dic' version 2.4.1 from 2010-06-29.

Automatic conversion script
Id: cif_fix_enum 1527 2010-12-29 10:47:43Z saulius 
;
_cod_original_sg_symbol_H-M 'P 21/n'
_cod_database_code 7100338

loop_
_symmetry_equiv_pos_as_xyz
'x, y, z'
'-x+1/2, y+1/2, -z+1/2'
'-x, -y, -z'
'x-1/2, -y-1/2, z-1/2'

loop_
_atom_site_label
_atom_site_type_symbol
_atom_site_fract_x
_atom_site_fract_y
_atom_site_fract_z
_atom_site_U_iso_or_equiv
_atom_site_adp_type
_atom_site_occupancy
_atom_site_symmetry_multiplicity
_atom_site_calc_flag
_atom_site_refinement_flags
_atom_site_disorder_assembly
_atom_site_disorder_group
Cu1 Cu 0.01700(4) 0.82837(3) 0.22667(3) 0.01617(12) Uani 1 1 d . . .
O1 O -0.1801(2) 0.83754(17) 0.24170(15) 0.0194(5) Uani 1 1 d . . .
O2 O 0.1885(2) 0.90451(17) 0.21827(15) 0.0201(5) Uani 1 1 d . . .
O3 O -0.1205(2) 1.02128(18) 0.25913(17) 0.0267(6) Uani 1 1 d . . .
O4 O 0.3248(2) 0.75352(17) 0.20490(16) 0.0238(5) Uani 1 1 d . . .
N1 N 0.0465(3) 0.8277(2) 0.36585(18) 0.0220(6) Uani 1 1 d . . .
N2 N -0.0129(3) 0.8316(2) 0.08856(18) 0.0196(6) Uani 1 1 d . . .
N3 N 0.0059(3) 0.6300(2) 0.22393(18) 0.0193(6) Uani 1 1 d . . .
C1 C 0.3019(3) 0.8558(3) 0.2188(2) 0.0151(6) Uani 1 1 d . . .
C2 C 0.1267(4) 0.9032(3) 0.4106(2) 0.0336(9) Uani 1 1 d . . .
H2 H 0.1773 0.9547 0.3764 0.040 Uiso 1 1 calc R . .
C3 C 0.1390(5) 0.9092(4) 0.5051(3) 0.0469(12) Uani 1 1 d . . .
H3 H 0.1987 0.9627 0.5347 0.056 Uiso 1 1 calc R . .
C4 C 0.0646(5) 0.8374(3) 0.5555(3) 0.0452(11) Uani 1 1 d . . .
H4 H 0.0702 0.8416 0.6202 0.054 Uiso 1 1 calc R . .
C5 C -0.0178(5) 0.7596(4) 0.5105(3) 0.0458(11) Uani 1 1 d . . .
H5 H -0.0702 0.7081 0.5435 0.055 Uiso 1 1 calc R . .
C6 C -0.0235(4) 0.7575(3) 0.4165(2) 0.0351(9) Uani 1 1 d . . .
H6 H -0.0807 0.7028 0.3859 0.042 Uiso 1 1 calc R . .
C7 C -0.2053(3) 0.9450(3) 0.2541(2) 0.0178(7) Uani 1 1 d . . .
C8 C -0.1187(3) 0.5899(2) 0.2224(2) 0.0183(7) Uani 1 1 d . . .
H8 H -0.1892 0.6424 0.2080 0.022 Uiso 1 1 calc R . .
C9 C -0.1510(3) 0.4764(2) 0.2405(2) 0.0154(6) Uani 1 1 d . . .
C10 C -0.0477(3) 0.3986(3) 0.2593(2) 0.0180(7) Uani 1 1 d . . .
H10 H -0.0660 0.3198 0.2711 0.022 Uiso 1 1 calc R . .
C11 C 0.0823(3) 0.4378(2) 0.2608(2) 0.0160(7) Uani 1 1 d . . .
C12 C 0.1038(3) 0.5545(2) 0.2429(2) 0.0172(7) Uani 1 1 d . . .
H12 H 0.1928 0.5816 0.2444 0.021 Uiso 1 1 calc R . .
C13 C -0.1169(4) 0.8818(3) 0.0434(3) 0.0324(9) Uani 1 1 d . . .
H13 H -0.1852 0.9138 0.0772 0.039 Uiso 1 1 calc R . .
C14 C -0.1283(4) 0.8886(3) -0.0508(3) 0.0403(10) Uani 1 1 d . . .
H14 H -0.2033 0.9254 -0.0805 0.048 Uiso 1 1 calc R . .
C15 C -0.0326(4) 0.8429(3) -0.1012(3) 0.0385(10) Uani 1 1 d . . .
H15 H -0.0394 0.8478 -0.1660 0.046 Uiso 1 1 calc R . .
C16 C 0.0745(4) 0.7891(4) -0.0559(3) 0.0408(10) Uani 1 1 d . . .
H16 H 0.1429 0.7556 -0.0887 0.049 Uiso 1 1 calc R . .
C17 C 0.0797(4) 0.7854(3) 0.0384(2) 0.0305(8) Uani 1 1 d . . .
H17 H 0.1532 0.7478 0.0694 0.037 Uiso 1 1 calc R . .

loop_
_atom_site_aniso_label
_atom_site_aniso_U_11
_atom_site_aniso_U_22
_atom_site_aniso_U_33
_atom_site_aniso_U_23
_atom_site_aniso_U_13
_atom_site_aniso_U_12
Cu1 0.0088(2) 0.0199(2) 0.0198(2) 0.00038(15) 0.00113(16) -0.00132(15)
O1 0.0088(12) 0.0174(11) 0.0322(14) -0.0022(9) 0.0022(10) 0.0029(8)
O2 0.0078(12) 0.0233(11) 0.0288(13) -0.0002(9) -0.0008(10) -0.0015(9)
O3 0.0106(13) 0.0220(12) 0.0474(16) -0.0054(11) 0.0020(11) -0.0031(9)
O4 0.0163(13) 0.0176(11) 0.0374(15) -0.0041(10) -0.0002(11) -0.0023(9)
N1 0.0187(16) 0.0289(14) 0.0186(15) 0.0023(11) 0.0029(12) 0.0017(12)
N2 0.0187(16) 0.0197(13) 0.0196(15) 0.0003(11) -0.0043(12) -0.0020(11)
N3 0.0136(15) 0.0175(12) 0.0270(16) 0.0025(11) 0.0031(12) 0.0000(11)
C1 0.0097(17) 0.0222(15) 0.0132(16) 0.0010(11) -0.0012(12) -0.0021(12)
C2 0.035(2) 0.037(2) 0.028(2) -0.0040(16) -0.0014(18) -0.0071(17)
C3 0.062(3) 0.051(3) 0.026(2) -0.0109(18) -0.007(2) -0.011(2)
C4 0.068(3) 0.047(2) 0.019(2) -0.0004(17) -0.002(2) 0.005(2)
C5 0.063(3) 0.050(3) 0.025(2) 0.0066(18) 0.012(2) -0.010(2)
C6 0.037(3) 0.045(2) 0.024(2) 0.0004(16) 0.0034(18) -0.0129(18)
C7 0.0117(17) 0.0205(15) 0.0213(18) 0.0002(12) 0.0024(13) 0.0018(12)
C8 0.0110(17) 0.0174(14) 0.0264(19) 0.0017(13) -0.0003(14) 0.0040(12)
C9 0.0117(17) 0.0165(14) 0.0182(16) 0.0003(12) 0.0019(13) -0.0008(12)
C10 0.0163(18) 0.0146(14) 0.0234(18) -0.0004(12) 0.0029(14) 0.0014(12)
C11 0.0127(17) 0.0195(15) 0.0162(16) -0.0025(12) 0.0027(13) 0.0022(12)
C12 0.0115(17) 0.0200(15) 0.0201(17) -0.0010(12) 0.0004(13) -0.0012(12)
C13 0.028(2) 0.038(2) 0.031(2) 0.0001(16) -0.0042(18) 0.0054(17)
C14 0.045(3) 0.045(2) 0.029(2) 0.0064(18) -0.010(2) 0.001(2)
C15 0.050(3) 0.047(2) 0.0179(19) -0.0014(16) -0.0047(19) -0.015(2)
C16 0.038(3) 0.059(3) 0.027(2) -0.0118(19) 0.0072(19) -0.006(2)
C17 0.027(2) 0.038(2) 0.027(2) -0.0057(16) 0.0009(17) 0.0002(17)

loop_
_geom_bond_atom_site_label_1
_geom_bond_atom_site_label_2
_geom_bond_distance
_geom_bond_site_symmetry_2
_geom_bond_publ_flag
Cu1 O2 1.953(2) . ?
Cu1 O1 2.017(2) . ?
Cu1 N2 2.031(3) . ?
Cu1 N1 2.046(3) . ?
Cu1 N3 2.303(3) . ?
O1 C7 1.287(3) . ?
O2 C1 1.275(3) . ?
O3 C7 1.229(4) . ?
O4 C1 1.228(3) . ?
N1 C2 1.335(4) . ?
N1 C6 1.336(4) . ?
N2 C13 1.337(4) . ?
N2 C17 1.338(4) . ?
N3 C12 1.336(4) . ?
N3 C8 1.339(4) . ?
C1 C11 1.521(4) 2 ?
C2 C3 1.387(5) . ?
C3 C4 1.369(6) . ?
C4 C5 1.368(5) . ?
C5 C6 1.378(5) . ?
C7 C9 1.502(4) 2_455 ?
C8 C9 1.385(4) . ?
C9 C10 1.393(4) . ?
C9 C7 1.502(4) 2_445 ?
C10 C11 1.386(4) . ?
C11 C12 1.398(4) . ?
C11 C1 1.521(4) 2_545 ?
C13 C14 1.383(5) . ?
C14 C15 1.361(6) . ?
C15 C16 1.380(5) . ?
C16 C17 1.384(5) . ?
